data_7051712
loop_
_publ_author_name
'Ababei, Rodica'
'Li, Yang-Guang'
'Roubeau, Olivier'
'Kalisz, Marguerite'
'Br\'efuel, Nicolas'
'Coulon, Claude'
'Hart\'e, Etienne'
'Liu, Xueting'
'Mathoni\`ere, Corine'
'Cl\'erac, Rodolphe'

_publ_section_title
;
 Bimetallic cyanido-bridged magnetic materials derived from
 manganese(iii) Schiff-base complexes and
 pentacyanidonitrosylferrate(ii) precursor
;
_journal_issue 6
_journal_name_full 'New Journal of Chemistry'
_journal_page_first 1237
_journal_paper_doi 10.1039/b903399h
_journal_volume 33
_journal_year 2009
_chemical_formula_sum 'C39 H36 Br4 Fe Mn2 N10 O9'
_chemical_formula_weight 1274.15
_chemical_name_systematic
;
?
;
_space_group_IT_number 61
_symmetry_cell_setting orthorhombic
_symmetry_space_group_name_Hall '-P 2ac 2ab'
_symmetry_space_group_name_H-M 'P b c a'
_atom_sites_solution_hydrogens geom
_atom_sites_solution_primary direct
_atom_sites_solution_secondary difmap
_audit_creation_method SHELXL-97
_cell_angle_alpha 90.00
_cell_angle_beta 90.00
_cell_angle_gamma 90.00
_cell_formula_units_Z 8
_cell_length_a 14.851(3)
_cell_length_b 23.826(5)
_cell_length_c 28.135(6)
_cell_measurement_temperature 150(2)
_cell_volume 9955(4)
_computing_structure_refinement 'SHELXL-97 (Sheldrick, 1997)'
_computing_structure_solution 'SHELXS-97 (Sheldrick, 1990)'
_diffrn_ambient_temperature 150(2)
_diffrn_detector_area_resol_mean 9
_diffrn_measured_fraction_theta_full 0.996
_diffrn_measured_fraction_theta_max 0.996
_diffrn_measurement_device_type 'Nonius KappaCCD diffractometer'
_diffrn_measurement_method CCD
_diffrn_radiation_monochromator graphite
_diffrn_radiation_source 'fine-focus sealed tube'
_diffrn_radiation_type MoK\a
_diffrn_radiation_wavelength 0.71073
_diffrn_reflns_av_R_equivalents 0.0391
_diffrn_reflns_av_sigmaI/netI 0.0525
_diffrn_reflns_limit_h_max 17
_diffrn_reflns_limit_h_min -17
_diffrn_reflns_limit_k_max 28
_diffrn_reflns_limit_k_min -28
_diffrn_reflns_limit_l_max 33
_diffrn_reflns_limit_l_min -33
_diffrn_reflns_number 16580
_diffrn_reflns_theta_full 25.00
_diffrn_reflns_theta_max 25.00
_diffrn_reflns_theta_min 2.17
_diffrn_standards_decay_% 0
_diffrn_standards_interval_count 0
_diffrn_standards_number 0
_exptl_absorpt_coefficient_mu 4.057
_exptl_absorpt_correction_T_max 0.4426
_exptl_absorpt_correction_T_min 0.3963
_exptl_absorpt_correction_type empirical
_exptl_absorpt_process_details '(blessing, 1995, 1997)'
_exptl_crystal_colour brown
_exptl_crystal_density_diffrn 1.700
_exptl_crystal_density_method 'not measured'
_exptl_crystal_description block
_exptl_crystal_F_000 5024
_exptl_crystal_size_max 0.28
_exptl_crystal_size_mid 0.26
_exptl_crystal_size_min 0.24
_refine_diff_density_max 1.616
_refine_diff_density_min -1.244
_refine_diff_density_rms 0.124
_refine_ls_extinction_method none
_refine_ls_goodness_of_fit_ref 1.084
_refine_ls_hydrogen_treatment mixed
_refine_ls_matrix_type full
_refine_ls_number_parameters 607
_refine_ls_number_reflns 8748
_refine_ls_number_restraints 12
_refine_ls_restrained_S_all 1.084
_refine_ls_R_factor_all 0.0760
_refine_ls_R_factor_gt 0.0511
_refine_ls_shift/su_max 0.001
_refine_ls_shift/su_mean 0.000
_refine_ls_structure_factor_coef Fsqd
_refine_ls_weighting_details 'calc w=1/[\s^2^(Fo^2^)+(0.0609P)^2^+53.3797P] where P=(Fo^2^+2Fc^2^)/3'
_refine_ls_weighting_scheme calc
_refine_ls_wR_factor_gt 0.1373
_refine_ls_wR_factor_ref 0.1479
_reflns_number_gt 6552
_reflns_number_total 8748
_reflns_threshold_expression >2sigma(I)
_cod_data_source_file b903399h.txt
_cod_data_source_block 1
_cod_depositor_comments
;
The following automatic conversions were performed:
'_symmetry_cell_setting' value 'Orthorhombic' changed to 'orthorhombic'
according to '/home/saulius/struct/CIF-dictionaries/cif_core.dic'
dictionary named 'cif_core.dic' version 2.4.1 from 2010-06-29.

Automatic conversion script
Id: cif_fix_enum 1527 2010-12-29 10:47:43Z saulius 
;
_cod_original_cell_volume 9955(3)
_cod_original_sg_symbol_H-M Pbca
_cod_database_code 7051712

loop_
_symmetry_equiv_pos_as_xyz
'x, y, z'
'-x+1/2, -y, z+1/2'
'-x, y+1/2, -z+1/2'
'x+1/2, -y+1/2, -z'
'-x, -y, -z'
'x-1/2, y, -z-1/2'
'x, -y-1/2, z-1/2'
'-x-1/2, y-1/2, z'

loop_
_atom_site_label
_atom_site_type_symbol
_atom_site_fract_x
_atom_site_fract_y
_atom_site_fract_z
_atom_site_U_iso_or_equiv
_atom_site_adp_type
_atom_site_occupancy
_atom_site_symmetry_multiplicity
_atom_site_calc_flag
_atom_site_refinement_flags
_atom_site_disorder_assembly
_atom_site_disorder_group
Mn1 Mn 0.42966(6) 0.82759(4) 0.14495(3) 0.0195(2) Uani 1 1 d . . .
Mn2 Mn 1.11666(6) 0.77042(4) 0.09207(3) 0.0205(2) Uani 1 1 d . . .
Fe1 Fe 0.78202(6) 0.82108(4) 0.12056(3) 0.0203(2) Uani 1 1 d . . .
Br1 Br 0.22530(5) 1.06938(3) 0.01945(3) 0.0352(2) Uani 1 1 d . . .
Br2 Br 0.28932(5) 0.54575(3) 0.22440(3) 0.0446(2) Uani 1 1 d . . .
Br3 Br 0.94363(5) 1.05882(3) 0.08094(3) 0.0366(2) Uani 1 1 d . . .
Br4 Br 1.05102(5) 0.55508(3) 0.27634(3) 0.0395(2) Uani 1 1 d . . .
O1W O 0.2929(3) 0.8415(2) 0.17493(15) 0.0271(11) Uani 1 1 d D . .
HW1A H 0.281(4) 0.827(3) 0.2019(12) 0.041 Uiso 1 1 d D . .
HW1B H 0.245(2) 0.847(3) 0.1592(18) 0.041 Uiso 1 1 d D . .
O2W O 1.2469(3) 0.7666(2) 0.05618(16) 0.0285(11) Uani 1 1 d D . .
HW2A H 1.260(4) 0.740(2) 0.038(2) 0.043 Uiso 1 1 d D . .
HW2B H 1.293(2) 0.779(3) 0.070(2) 0.043 Uiso 1 1 d D . .
O1 O 0.3795(3) 0.84953(18) 0.08565(14) 0.0219(10) Uani 1 1 d . . .
O2 O 0.4104(3) 0.75399(19) 0.12321(15) 0.0279(11) Uani 1 1 d . . .
O3 O 1.1492(3) 0.84406(18) 0.11102(15) 0.0227(10) Uani 1 1 d . . .
O4 O 1.1638(3) 0.74647(19) 0.15076(15) 0.0243(10) Uani 1 1 d . . .
N1 N 0.4520(3) 0.9091(2) 0.16259(18) 0.0230(12) Uani 1 1 d . . .
N2 N 0.4643(3) 0.7968(2) 0.21004(18) 0.0221(12) Uani 1 1 d . . .
N3 N 1.0609(3) 0.8027(2) 0.03158(18) 0.0249(12) Uani 1 1 d . . .
N4 N 1.0817(3) 0.6899(2) 0.07621(19) 0.0232(12) Uani 1 1 d . . .
C1 C 0.3546(4) 0.9472(3) 0.0999(2) 0.0260(15) Uani 1 1 d . . .
C2 C 0.3433(4) 0.8986(3) 0.0735(2) 0.0197(13) Uani 1 1 d . . .
C3 C 0.2936(5) 0.9015(3) 0.0309(2) 0.0290(16) Uani 1 1 d . . .
H3A H 0.2851 0.8685 0.0124 0.035 Uiso 1 1 calc R . .
C4 C 0.2574(4) 0.9515(3) 0.0158(2) 0.0284(16) Uani 1 1 d . . .
H4A H 0.2238 0.9530 -0.0129 0.034 Uiso 1 1 calc R . .
C5 C 0.2699(4) 0.9993(3) 0.0423(2) 0.0265(15) Uani 1 1 d . . .
C6 C 0.3184(4) 0.9982(3) 0.0836(2) 0.0256(15) Uani 1 1 d . . .
H6A H 0.3276 1.0318 0.1011 0.031 Uiso 1 1 calc R . .
C7 C 0.4136(4) 0.9503(3) 0.1419(2) 0.0238(14) Uani 1 1 d . . .
H7A H 0.4241 0.9865 0.1548 0.029 Uiso 1 1 calc R . .
C8 C 0.3930(4) 0.7054(3) 0.1968(2) 0.0249(15) Uani 1 1 d . . .
C9 C 0.3849(4) 0.7093(3) 0.1467(2) 0.0239(14) Uani 1 1 d . . .
C10 C 0.3486(4) 0.6638(3) 0.1216(3) 0.0310(16) Uani 1 1 d . . .
H10A H 0.3427 0.6661 0.0880 0.037 Uiso 1 1 calc R . .
C11 C 0.3215(4) 0.6162(3) 0.1447(3) 0.0342(17) Uani 1 1 d . . .
H11A H 0.2976 0.5856 0.1271 0.041 Uiso 1 1 calc R . .
C12 C 0.3287(4) 0.6124(3) 0.1940(3) 0.0330(17) Uani 1 1 d . . .
C13 C 0.3651(5) 0.6561(3) 0.2201(3) 0.0322(17) Uani 1 1 d . . .
H13A H 0.3713 0.6528 0.2536 0.039 Uiso 1 1 calc R . .
C14 C 0.4376(4) 0.7480(3) 0.2247(2) 0.0262(15) Uani 1 1 d . . .
H14A H 0.4486 0.7393 0.2572 0.031 Uiso 1 1 calc R . .
C15 C 0.5139(5) 0.9229(3) 0.2015(2) 0.0295(16) Uani 1 1 d . . .
H15A H 0.5104 0.9636 0.2082 0.035 Uiso 1 1 calc R . .
H15B H 0.5763 0.9143 0.1915 0.035 Uiso 1 1 calc R . .
C16 C 0.4928(5) 0.8908(3) 0.2465(2) 0.0279(15) Uani 1 1 d . . .
H16A H 0.4273 0.8934 0.2528 0.034 Uiso 1 1 calc R . .
H16B H 0.5246 0.9087 0.2734 0.034 Uiso 1 1 calc R . .
C17 C 0.5193(5) 0.8289(3) 0.2445(2) 0.0330(17) Uani 1 1 d . . .
H17A H 0.5836 0.8259 0.2356 0.040 Uiso 1 1 calc R . .
H17B H 0.5121 0.8122 0.2765 0.040 Uiso 1 1 calc R . .
C18 C 1.0431(4) 0.8969(3) 0.0642(2) 0.0212(14) Uani 1 1 d . . .
C19 C 1.1029(4) 0.8909(3) 0.1035(2) 0.0206(14) Uani 1 1 d . . .
C20 C 1.1154(4) 0.9364(3) 0.1338(2) 0.0236(14) Uani 1 1 d . . .
H20A H 1.1568 0.9335 0.1594 0.028 Uiso 1 1 calc R . .
C21 C 1.0679(4) 0.9858(3) 0.1270(2) 0.0227(14) Uani 1 1 d . . .
H21A H 1.0753 1.0162 0.1485 0.027 Uiso 1 1 calc R . .
C22 C 1.0089(4) 0.9909(3) 0.0882(2) 0.0256(15) Uani 1 1 d . . .
C23 C 0.9971(4) 0.9476(3) 0.0573(2) 0.0249(15) Uani 1 1 d . . .
H23A H 0.9576 0.9518 0.0309 0.030 Uiso 1 1 calc R . .
C24 C 1.0333(4) 0.8534(3) 0.0294(2) 0.0249(15) Uani 1 1 d . . .
H24A H 1.0025 0.8636 0.0011 0.030 Uiso 1 1 calc R . .
C25 C 1.0847(4) 0.6594(3) 0.1593(2) 0.0248(15) Uani 1 1 d . . .
C26 C 1.1335(4) 0.7051(3) 0.1775(2) 0.0227(14) Uani 1 1 d . . .
C27 C 1.1531(4) 0.7053(3) 0.2262(2) 0.0249(14) Uani 1 1 d . . .
H27A H 1.1850 0.7362 0.2394 0.030 Uiso 1 1 calc R . .
C28 C 1.1274(4) 0.6625(3) 0.2550(2) 0.0285(16) Uani 1 1 d . . .
H28A H 1.1414 0.6637 0.2879 0.034 Uiso 1 1 calc R . .
C29 C 1.0808(4) 0.6173(3) 0.2364(2) 0.0299(16) Uani 1 1 d . . .
C30 C 1.0587(4) 0.6159(3) 0.1889(2) 0.0298(16) Uani 1 1 d . . .
H30A H 1.0256 0.5851 0.1765 0.036 Uiso 1 1 calc R . .
C31 C 1.0683(4) 0.6535(3) 0.1091(2) 0.0276(15) Uani 1 1 d . . .
H31A H 1.0447 0.6184 0.0991 0.033 Uiso 1 1 calc R . .
C32 C 1.0485(5) 0.7668(3) -0.0116(2) 0.0308(16) Uani 1 1 d . . .
H32A H 1.1079 0.7601 -0.0265 0.037 Uiso 1 1 calc R . .
H32B H 1.0108 0.7873 -0.0349 0.037 Uiso 1 1 calc R . .
C33 C 1.0052(5) 0.7113(3) -0.0008(3) 0.0321(17) Uani 1 1 d . . .
H33A H 0.9500 0.7177 0.0181 0.039 Uiso 1 1 calc R . .
H33B H 0.9874 0.6930 -0.0310 0.039 Uiso 1 1 calc R . .
C34 C 1.0670(5) 0.6729(3) 0.0261(2) 0.0331(17) Uani 1 1 d . . .
H34A H 1.0416 0.6345 0.0256 0.040 Uiso 1 1 calc R . .
H34B H 1.1259 0.6717 0.0097 0.040 Uiso 1 1 calc R . .
N41 N 0.5746(4) 0.8279(2) 0.12008(19) 0.0288(13) Uani 1 1 d . . .
N42 N 0.9791(4) 0.7828(2) 0.12686(19) 0.0277(13) Uani 1 1 d . . .
N43 N 0.7474(5) 0.6940(3) 0.1206(3) 0.066(2) Uani 1 1 d . . .
N44 N 0.8071(4) 0.8061(3) 0.0126(2) 0.0344(14) Uani 1 1 d . . .
N45 N 0.7678(4) 0.8209(3) 0.2295(2) 0.0463(18) Uani 1 1 d . . .
N46 N 0.7999(4) 0.8895(3) 0.11890(19) 0.0283(13) Uani 1 1 d U . .
C41 C 0.6516(4) 0.8266(3) 0.1180(2) 0.0219(14) Uani 1 1 d . . .
C42 C 0.9059(4) 0.7984(3) 0.1257(2) 0.0231(14) Uani 1 1 d . . .
C43 C 0.7597(5) 0.7411(3) 0.1215(3) 0.0350(17) Uani 1 1 d . . .
C44 C 0.7947(4) 0.8112(3) 0.0531(2) 0.0218(14) Uani 1 1 d . . .
C45 C 0.7725(4) 0.8191(3) 0.1886(2) 0.0292(16) Uani 1 1 d . . .
O46 O 0.8118(4) 0.9368(2) 0.1186(2) 0.0573(17) Uani 1 1 d . . .
O11 O 0.5387(5) 1.0321(3) 0.0810(3) 0.0421(19) Uiso 0.67 1 d P A 1
O11A O 0.5674(11) 0.9836(7) 0.0574(6) 0.045(4) Uiso 0.33 1 d P B 2
O12 O 0.8046(6) 0.5834(3) 0.1056(3) 0.035(2) Uani 0.60 1 d P C 1
O12A O 0.7911(8) 0.5677(5) 0.1506(4) 0.035(3) Uani 0.40 1 d P D 2

loop_
_atom_site_aniso_label
_atom_site_aniso_U_11
_atom_site_aniso_U_22
_atom_site_aniso_U_33
_atom_site_aniso_U_23
_atom_site_aniso_U_13
_atom_site_aniso_U_12
Mn1 0.0137(4) 0.0267(6) 0.0181(5) -0.0017(4) -0.0012(4) 0.0011(4)
Mn2 0.0138(4) 0.0265(6) 0.0212(5) -0.0024(4) -0.0027(4) -0.0004(4)
Fe1 0.0131(4) 0.0287(5) 0.0190(5) 0.0008(4) -0.0004(4) -0.0001(4)
Br1 0.0344(4) 0.0332(4) 0.0378(4) 0.0075(3) -0.0053(3) 0.0060(3)
Br2 0.0398(4) 0.0330(4) 0.0611(5) 0.0069(4) 0.0208(4) 0.0006(3)
Br3 0.0397(4) 0.0330(4) 0.0371(4) 0.0048(3) -0.0047(3) 0.0106(3)
Br4 0.0358(4) 0.0394(5) 0.0435(4) 0.0113(3) 0.0096(3) -0.0013(3)
O1W 0.015(2) 0.047(3) 0.019(2) 0.002(2) -0.0019(19) -0.001(2)
O2W 0.014(2) 0.038(3) 0.033(3) -0.014(2) 0.001(2) -0.001(2)
O1 0.022(2) 0.025(2) 0.019(2) -0.0004(18) 0.0004(19) 0.0057(19)
O2 0.030(3) 0.028(3) 0.026(2) -0.003(2) -0.002(2) 0.000(2)
O3 0.020(2) 0.024(2) 0.024(2) -0.0030(19) -0.0046(19) 0.0008(19)
O4 0.017(2) 0.031(3) 0.026(2) 0.001(2) -0.0075(19) -0.0029(19)
N1 0.015(3) 0.030(3) 0.024(3) -0.003(2) 0.002(2) -0.002(2)
N2 0.019(3) 0.026(3) 0.022(3) -0.001(2) -0.002(2) 0.001(2)
N3 0.021(3) 0.033(3) 0.021(3) -0.003(2) -0.002(2) 0.000(2)
N4 0.014(3) 0.025(3) 0.031(3) -0.005(2) -0.001(2) 0.001(2)
C1 0.016(3) 0.035(4) 0.027(3) 0.001(3) 0.003(3) 0.002(3)
C2 0.010(3) 0.027(4) 0.022(3) 0.004(3) 0.004(3) -0.005(3)
C3 0.029(4) 0.034(4) 0.024(4) 0.003(3) -0.001(3) -0.007(3)
C4 0.020(3) 0.038(4) 0.027(4) 0.006(3) -0.004(3) -0.008(3)
C5 0.024(4) 0.028(4) 0.028(4) 0.008(3) 0.002(3) 0.004(3)
C6 0.023(3) 0.025(4) 0.028(4) 0.000(3) -0.001(3) 0.002(3)
C7 0.019(3) 0.024(4) 0.028(3) -0.004(3) 0.001(3) -0.003(3)
C8 0.017(3) 0.027(4) 0.030(4) 0.002(3) 0.002(3) 0.008(3)
C9 0.013(3) 0.026(4) 0.033(4) 0.004(3) 0.001(3) 0.008(3)
C10 0.024(4) 0.033(4) 0.036(4) -0.002(3) -0.007(3) 0.004(3)
C11 0.021(3) 0.031(4) 0.050(5) -0.003(3) -0.004(3) 0.002(3)
C12 0.022(3) 0.025(4) 0.052(5) 0.003(3) 0.010(3) 0.000(3)
C13 0.025(4) 0.036(4) 0.035(4) 0.008(3) 0.008(3) 0.007(3)
C14 0.020(3) 0.040(4) 0.019(3) 0.000(3) 0.004(3) 0.006(3)
C15 0.026(3) 0.032(4) 0.030(4) -0.002(3) -0.008(3) -0.001(3)
C16 0.026(3) 0.034(4) 0.024(3) -0.010(3) -0.005(3) 0.001(3)
C17 0.026(4) 0.050(5) 0.023(4) 0.003(3) -0.003(3) 0.001(3)
C18 0.015(3) 0.027(4) 0.021(3) 0.000(3) 0.002(3) -0.002(3)
C19 0.014(3) 0.024(4) 0.023(3) 0.008(3) 0.003(3) -0.002(3)
C20 0.016(3) 0.032(4) 0.023(3) 0.000(3) -0.003(3) 0.001(3)
C21 0.018(3) 0.026(4) 0.024(3) -0.002(3) 0.003(3) -0.003(3)
C22 0.021(3) 0.027(4) 0.029(4) 0.005(3) 0.005(3) 0.002(3)
C23 0.019(3) 0.031(4) 0.025(3) 0.006(3) 0.001(3) 0.007(3)
C24 0.016(3) 0.038(4) 0.020(3) 0.001(3) -0.003(3) -0.001(3)
C25 0.015(3) 0.023(4) 0.036(4) -0.004(3) -0.001(3) 0.005(3)
C26 0.016(3) 0.026(4) 0.026(3) 0.001(3) 0.001(3) 0.010(3)
C27 0.019(3) 0.027(4) 0.029(4) -0.002(3) 0.000(3) 0.002(3)
C28 0.020(3) 0.036(4) 0.030(4) 0.001(3) 0.003(3) 0.007(3)
C29 0.022(3) 0.029(4) 0.039(4) 0.008(3) 0.008(3) -0.001(3)
C30 0.024(4) 0.028(4) 0.037(4) -0.001(3) -0.004(3) -0.001(3)
C31 0.020(3) 0.024(4) 0.039(4) -0.004(3) 0.001(3) 0.003(3)
C32 0.035(4) 0.035(4) 0.022(3) -0.004(3) -0.005(3) -0.002(3)
C33 0.025(4) 0.042(5) 0.029(4) -0.010(3) -0.008(3) 0.003(3)
C34 0.030(4) 0.041(4) 0.029(4) -0.009(3) 0.000(3) -0.001(3)
N41 0.018(3) 0.040(4) 0.029(3) 0.001(3) 0.002(2) 0.006(3)
N42 0.022(3) 0.038(4) 0.023(3) 0.000(2) 0.002(2) -0.002(3)
N43 0.047(4) 0.039(5) 0.111(7) 0.009(5) 0.015(4) 0.006(4)
N44 0.034(3) 0.041(4) 0.028(3) -0.005(3) -0.009(3) 0.012(3)
N45 0.027(3) 0.079(5) 0.033(4) 0.002(3) 0.001(3) -0.013(3)
N46 0.0280(15) 0.0288(15) 0.0280(15) -0.0004(10) 0.0011(10) -0.0006(10)
C41 0.024(4) 0.026(4) 0.016(3) -0.006(3) 0.000(3) 0.002(3)
C42 0.015(3) 0.037(4) 0.017(3) 0.002(3) -0.003(3) -0.003(3)
C43 0.020(3) 0.032(5) 0.053(5) 0.004(4) 0.006(3) -0.001(3)
C44 0.016(3) 0.025(4) 0.024(4) 0.002(3) -0.005(3) 0.005(3)
C45 0.012(3) 0.055(5) 0.021(4) 0.007(3) -0.002(3) -0.001(3)
O46 0.052(4) 0.033(3) 0.087(5) -0.003(3) 0.022(3) -0.006(3)
O12 0.039(5) 0.026(5) 0.040(5) -0.004(4) 0.002(4) 0.014(4)
O12A 0.037(7) 0.038(7) 0.029(7) -0.008(6) 0.010(6) 0.010(6)

loop_
_atom_type_symbol
_atom_type_description
_atom_type_scat_dispersion_real
_atom_type_scat_dispersion_imag
_atom_type_scat_source
C C 0.0033 0.0016 'International Tables Vol C Tables 4.2.6.8 and 6.1.1.4'
H H 0.0000 0.0000 'International Tables Vol C Tables 4.2.6.8 and 6.1.1.4'
N N 0.0061 0.0033 'International Tables Vol C Tables 4.2.6.8 and 6.1.1.4'
O O 0.0106 0.0060 'International Tables Vol C Tables 4.2.6.8 and 6.1.1.4'
Mn Mn 0.3368 0.7283 'International Tables Vol C Tables 4.2.6.8 and 6.1.1.4'
Fe Fe 0.3463 0.8444 'International Tables Vol C Tables 4.2.6.8 and 6.1.1.4'
Br Br -0.2901 2.4595 'International Tables Vol C Tables 4.2.6.8 and 6.1.1.4'

loop_
_geom_angle_atom_site_label_1
_geom_angle_atom_site_label_2
_geom_angle_atom_site_label_3
_geom_angle
_geom_angle_site_symmetry_1
_geom_angle_site_symmetry_3
_geom_angle_publ_flag
O2 Mn1 O1 84.92(19) . . ?
O2 Mn1 N1 175.1(2) . . ?
O1 Mn1 N1 90.9(2) . . ?
O2 Mn1 N2 89.7(2) . . ?
O1 Mn1 N2 170.6(2) . . ?
N1 Mn1 N2 94.8(2) . . ?
O2 Mn1 O1W 97.10(19) . . ?
O1 Mn1 O1W 86.22(17) . . ?
N1 Mn1 O1W 85.06(19) . . ?
N2 Mn1 O1W 86.76(18) . . ?
O2 Mn1 N41 92.7(2) . . ?
O1 Mn1 N41 95.75(19) . . ?
N1 Mn1 N41 85.2(2) . . ?
N2 Mn1 N41 92.2(2) . . ?
O1W Mn1 N41 170.1(2) . . ?
O4 Mn2 O3 86.50(19) . . ?
O4 Mn2 N4 90.1(2) . . ?
O3 Mn2 N4 176.3(2) . . ?
O4 Mn2 N3 174.7(2) . . ?
O3 Mn2 N3 89.4(2) . . ?
N4 Mn2 N3 93.9(2) . . ?
O4 Mn2 O2W 93.66(18) . . ?
O3 Mn2 O2W 86.71(18) . . ?
N4 Mn2 O2W 94.89(19) . . ?
N3 Mn2 O2W 89.4(2) . . ?
O4 Mn2 N42 89.75(19) . . ?
O3 Mn2 N42 89.3(2) . . ?
N4 Mn2 N42 89.3(2) . . ?
N3 Mn2 N42 86.9(2) . . ?
O2W Mn2 N42 174.6(2) . . ?
N46 Fe1 C45 93.7(3) . . ?
N46 Fe1 C44 94.4(3) . . ?
C45 Fe1 C44 171.5(3) . . ?
N46 Fe1 C42 97.2(3) . . ?
C45 Fe1 C42 89.4(3) . . ?
C44 Fe1 C42 86.9(3) . . ?
N46 Fe1 C43 178.9(3) . . ?
C45 Fe1 C43 87.2(3) . . ?
C44 Fe1 C43 84.8(3) . . ?
C42 Fe1 C43 83.5(3) . . ?
N46 Fe1 C41 95.3(3) . . ?
C45 Fe1 C41 88.0(3) . . ?
C44 Fe1 C41 94.0(3) . . ?
C42 Fe1 C41 167.3(3) . . ?
C43 Fe1 C41 84.0(3) . . ?
Mn1 O1W HW1A 118(4) . . ?
Mn1 O1W HW1B 126(4) . . ?
HW1A O1W HW1B 110.7(18) . . ?
Mn2 O2W HW2A 121(4) . . ?
Mn2 O2W HW2B 119(4) . . ?
HW2A O2W HW2B 111.7(19) . . ?
C2 O1 Mn1 128.7(4) . . ?
C9 O2 Mn1 129.7(4) . . ?
C19 O3 Mn2 126.8(4) . . ?
C26 O4 Mn2 126.9(4) . . ?
C7 N1 C15 116.7(6) . . ?
C7 N1 Mn1 123.4(4) . . ?
C15 N1 Mn1 119.9(4) . . ?
C14 N2 C17 115.0(5) . . ?
C14 N2 Mn1 122.1(4) . . ?
C17 N2 Mn1 122.8(4) . . ?
C24 N3 C32 117.4(5) . . ?
C24 N3 Mn2 121.8(4) . . ?
C32 N3 Mn2 120.8(4) . . ?
C31 N4 C34 118.6(6) . . ?
C31 N4 Mn2 121.2(5) . . ?
C34 N4 Mn2 120.2(4) . . ?
C2 C1 C6 120.0(6) . . ?
C2 C1 C7 123.0(6) . . ?
C6 C1 C7 116.5(6) . . ?
O1 C2 C1 123.1(6) . . ?
O1 C2 C3 118.2(6) . . ?
C1 C2 C3 118.7(6) . . ?
C4 C3 C2 120.5(7) . . ?
C4 C3 H3A 119.7 . . ?
C2 C3 H3A 119.7 . . ?
C5 C4 C3 120.0(6) . . ?
C5 C4 H4A 120.0 . . ?
C3 C4 H4A 120.0 . . ?
C6 C5 C4 121.0(6) . . ?
C6 C5 Br1 119.1(5) . . ?
C4 C5 Br1 119.8(5) . . ?
C5 C6 C1 119.7(6) . . ?
C5 C6 H6A 120.1 . . ?
C1 C6 H6A 120.1 . . ?
N1 C7 C1 126.5(6) . . ?
N1 C7 H7A 116.8 . . ?
C1 C7 H7A 116.8 . . ?
C13 C8 C9 119.6(6) . . ?
C13 C8 C14 117.9(6) . . ?
C9 C8 C14 122.2(6) . . ?
O2 C9 C10 119.1(6) . . ?
O2 C9 C8 122.1(6) . . ?
C10 C9 C8 118.8(6) . . ?
C11 C10 C9 121.0(7) . . ?
C11 C10 H10A 119.5 . . ?
C9 C10 H10A 119.5 . . ?
C10 C11 C12 120.3(7) . . ?
C10 C11 H11A 119.9 . . ?
C12 C11 H11A 119.9 . . ?
C13 C12 C11 120.6(7) . . ?
C13 C12 Br2 120.8(6) . . ?
C11 C12 Br2 118.6(5) . . ?
C12 C13 C8 119.7(7) . . ?
C12 C13 H13A 120.1 . . ?
C8 C13 H13A 120.1 . . ?
N2 C14 C8 126.7(6) . . ?
N2 C14 H14A 116.6 . . ?
C8 C14 H14A 116.6 . . ?
N1 C15 C16 112.4(5) . . ?
N1 C15 H15A 109.1 . . ?
C16 C15 H15A 109.1 . . ?
N1 C15 H15B 109.1 . . ?
C16 C15 H15B 109.1 . . ?
H15A C15 H15B 107.9 . . ?
C15 C16 C17 113.9(6) . . ?
C15 C16 H16A 108.8 . . ?
C17 C16 H16A 108.8 . . ?
C15 C16 H16B 108.8 . . ?
C17 C16 H16B 108.8 . . ?
H16A C16 H16B 107.7 . . ?
N2 C17 C16 112.3(5) . . ?
N2 C17 H17A 109.1 . . ?
C16 C17 H17A 109.1 . . ?
N2 C17 H17B 109.1 . . ?
C16 C17 H17B 109.1 . . ?
H17A C17 H17B 107.9 . . ?
C23 C18 C19 120.0(6) . . ?
C23 C18 C24 118.6(6) . . ?
C19 C18 C24 121.3(6) . . ?
O3 C19 C20 119.1(5) . . ?
O3 C19 C18 122.2(6) . . ?
C20 C19 C18 118.7(6) . . ?
C21 C20 C19 120.5(6) . . ?
C21 C20 H20A 119.7 . . ?
C19 C20 H20A 119.7 . . ?
C20 C21 C22 120.0(6) . . ?
C20 C21 H21A 120.0 . . ?
C22 C21 H21A 120.0 . . ?
C23 C22 C21 120.7(6) . . ?
C23 C22 Br3 120.8(5) . . ?
C21 C22 Br3 118.5(5) . . ?
C22 C23 C18 120.1(6) . . ?
C22 C23 H23A 120.0 . . ?
C18 C23 H23A 120.0 . . ?
N3 C24 C18 128.2(6) . . ?
N3 C24 H24A 115.9 . . ?
C18 C24 H24A 115.9 . . ?
C30 C25 C26 120.3(6) . . ?
C30 C25 C31 118.1(6) . . ?
C26 C25 C31 121.3(6) . . ?
O4 C26 C27 118.9(6) . . ?
O4 C26 C25 123.3(6) . . ?
C27 C26 C25 117.8(6) . . ?
C28 C27 C26 121.5(6) . . ?
C28 C27 H27A 119.3 . . ?
C26 C27 H27A 119.3 . . ?
C27 C28 C29 120.1(6) . . ?
C27 C28 H28A 120.0 . . ?
C29 C28 H28A 120.0 . . ?
C30 C29 C28 120.3(6) . . ?
C30 C29 Br4 119.8(5) . . ?
C28 C29 Br4 119.9(5) . . ?
C29 C30 C25 120.0(6) . . ?
C29 C30 H30A 120.0 . . ?
C25 C30 H30A 120.0 . . ?
N4 C31 C25 128.0(6) . . ?
N4 C31 H31A 116.0 . . ?
C25 C31 H31A 116.0 . . ?
N3 C32 C33 113.0(6) . . ?
N3 C32 H32A 109.0 . . ?
C33 C32 H32A 109.0 . . ?
N3 C32 H32B 109.0 . . ?
C33 C32 H32B 109.0 . . ?
H32A C32 H32B 107.8 . . ?
C34 C33 C32 112.1(6) . . ?
C34 C33 H33A 109.2 . . ?
C32 C33 H33A 109.2 . . ?
C34 C33 H33B 109.2 . . ?
C32 C33 H33B 109.2 . . ?
H33A C33 H33B 107.9 . . ?
N4 C34 C33 113.8(6) . . ?
N4 C34 H34A 108.8 . . ?
C33 C34 H34A 108.8 . . ?
N4 C34 H34B 108.8 . . ?
C33 C34 H34B 108.8 . . ?
H34A C34 H34B 107.7 . . ?
C41 N41 Mn1 164.8(5) . . ?
C42 N42 Mn2 151.1(5) . . ?
O46 N46 Fe1 178.7(6) . . ?
N41 C41 Fe1 174.5(6) . . ?
N42 C42 Fe1 176.3(6) . . ?
N43 C43 Fe1 178.0(8) . . ?
N44 C44 Fe1 176.4(6) . . ?
N45 C45 Fe1 176.4(7) . . ?

loop_
_geom_bond_atom_site_label_1
_geom_bond_atom_site_label_2
_geom_bond_distance
_geom_bond_site_symmetry_2
_geom_bond_publ_flag
Mn1 O2 1.879(5) . ?
Mn1 O1 1.900(4) . ?
Mn1 N1 2.032(5) . ?
Mn1 N2 2.039(5) . ?
Mn1 O1W 2.224(4) . ?
Mn1 N41 2.263(5) . ?
Mn2 O4 1.882(4) . ?
Mn2 O3 1.897(4) . ?
Mn2 N4 2.037(5) . ?
Mn2 N3 2.042(5) . ?
Mn2 O2W 2.184(4) . ?
Mn2 N42 2.285(6) . ?
Fe1 N46 1.652(6) . ?
Fe1 C45 1.921(7) . ?
Fe1 C44 1.922(7) . ?
Fe1 C42 1.923(6) . ?
Fe1 C43 1.935(8) . ?
Fe1 C41 1.943(7) . ?
Br1 C5 1.907(7) . ?
Br2 C12 1.896(7) . ?
Br3 C22 1.897(7) . ?
Br4 C29 1.911(7) . ?
O1W HW1A 0.850(10) . ?
O1W HW1B 0.851(10) . ?
O2W HW2A 0.848(10) . ?
O2W HW2B 0.846(10) . ?
O1 C2 1.332(7) . ?
O2 C9 1.308(8) . ?
O3 C19 1.328(7) . ?
O4 C26 1.318(8) . ?
N1 C7 1.275(8) . ?
N1 C15 1.467(8) . ?
N2 C14 1.296(9) . ?
N2 C17 1.481(8) . ?
N3 C24 1.277(9) . ?
N3 C32 1.497(8) . ?
N4 C31 1.284(9) . ?
N4 C34 1.483(8) . ?
C1 C2 1.386(9) . ?
C1 C6 1.407(9) . ?
C1 C7 1.472(9) . ?
C2 C3 1.409(9) . ?
C3 C4 1.375(10) . ?
C3 H3A 0.9500 . ?
C4 C5 1.373(10) . ?
C4 H4A 0.9500 . ?
C5 C6 1.367(9) . ?
C6 H6A 0.9500 . ?
C7 H7A 0.9500 . ?
C8 C13 1.408(10) . ?
C8 C9 1.418(9) . ?
C8 C14 1.444(10) . ?
C9 C10 1.403(10) . ?
C10 C11 1.369(10) . ?
C10 H10A 0.9500 . ?
C11 C12 1.395(10) . ?
C11 H11A 0.9500 . ?
C12 C13 1.384(10) . ?
C13 H13A 0.9500 . ?
C14 H14A 0.9500 . ?
C15 C16 1.512(10) . ?
C15 H15A 0.9900 . ?
C15 H15B 0.9900 . ?
C16 C17 1.527(10) . ?
C16 H16A 0.9900 . ?
C16 H16B 0.9900 . ?
C17 H17A 0.9900 . ?
C17 H17B 0.9900 . ?
C18 C23 1.402(9) . ?
C18 C19 1.423(9) . ?
C18 C24 1.435(9) . ?
C19 C20 1.393(9) . ?
C20 C21 1.386(9) . ?
C20 H20A 0.9500 . ?
C21 C22 1.405(9) . ?
C21 H21A 0.9500 . ?
C22 C23 1.361(9) . ?
C23 H23A 0.9500 . ?
C24 H24A 0.9500 . ?
C25 C30 1.385(10) . ?
C25 C26 1.405(9) . ?
C25 C31 1.439(9) . ?
C26 C27 1.401(9) . ?
C27 C28 1.356(9) . ?
C27 H27A 0.9500 . ?
C28 C29 1.384(10) . ?
C28 H28A 0.9500 . ?
C29 C30 1.376(10) . ?
C30 H30A 0.9500 . ?
C31 H31A 0.9500 . ?
C32 C33 1.501(10) . ?
C32 H32A 0.9900 . ?
C32 H32B 0.9900 . ?
C33 C34 1.501(10) . ?
C33 H33A 0.9900 . ?
C33 H33B 0.9900 . ?
C34 H34A 0.9900 . ?
C34 H34B 0.9900 . ?
N41 C41 1.145(8) . ?
N42 C42 1.149(8) . ?
N43 C43 1.137(10) . ?
N44 C44 1.161(8) . ?
N45 C45 1.154(9) . ?
N46 O46 1.141(7) . ?
